data_7241414
loop_
_publ_author_name
'Kumar, Santosh'
'Nandi, Sujay'
'Suman, Saurav'
'Haldar, Debasish'

_publ_section_title
;
 A new dipeptide as selective gelator of Cu(II), Zn(II), Pb(II)
;
_journal_name_full CrystEngComm
_journal_paper_doi 10.1039/D0CE01199A
_journal_year 2020
_chemical_absolute_configuration unk
_chemical_formula_moiety 'C19 H28 N2 O5'
_chemical_formula_sum 'C19 H28 N2 O5'
_chemical_formula_weight 364.43
_chemical_name_common Boc-Phe-Aib-OMe
_space_group_crystal_system orthorhombic
_space_group_IT_number 19
_space_group_name_Hall 'P 2ac 2ab'
_space_group_name_H-M_alt 'P 21 21 21'
_atom_sites_solution_hydrogens geom
_atom_sites_solution_primary iterative
_atom_sites_solution_secondary difmap
_audit_creation_date 2020-10-14
_audit_creation_method
;
Olex2 1.2
(compiled 2018.05.29 svn.r3508 for OlexSys, GUI svn.r5506)
;
_audit_update_record
;
2020-10-15 deposited with the CCDC.	2020-10-19 downloaded from the CCDC.
;
_cell_angle_alpha 90
_cell_angle_beta 90
_cell_angle_gamma 90
_cell_formula_units_Z 4
_cell_length_a 8.279(17)
_cell_length_b 11.90(3)
_cell_length_c 20.37(4)
_cell_measurement_reflns_used 1935
_cell_measurement_temperature 273(2)
_cell_measurement_theta_max 18.845
_cell_measurement_theta_min 2.659
_cell_volume 2007(8)
_computing_cell_refinement 'SAINT v7.46A (Bruker, 2008)'
_computing_data_reduction 'SAINT v7.46A (Bruker, 2008)'
_computing_molecular_graphics 'Olex2 (Dolomanov et al., 2009)'
_computing_publication_material 'Olex2 (Dolomanov et al., 2009)'
_computing_structure_refinement 'ShelXL (Sheldrick, 2015)'
_computing_structure_solution 'olex2.solve (Bourhis et al., 2015)'
_diffrn_ambient_temperature 273.15
_diffrn_measured_fraction_theta_full 0.984
_diffrn_measured_fraction_theta_max 0.984
_diffrn_measurement_device_type 'CCD area detector'
_diffrn_measurement_method 'phi and omega scans'
_diffrn_radiation_monochromator graphite
_diffrn_radiation_type MoK\a
_diffrn_radiation_wavelength 0.71073
_diffrn_reflns_av_R_equivalents 0.1756
_diffrn_reflns_av_unetI/netI 0.0800
_diffrn_reflns_limit_h_max 10
_diffrn_reflns_limit_h_min -8
_diffrn_reflns_limit_k_max 15
_diffrn_reflns_limit_k_min -11
_diffrn_reflns_limit_l_max 26
_diffrn_reflns_limit_l_min -20
_diffrn_reflns_number 17227
_diffrn_reflns_theta_full 28.038
_diffrn_reflns_theta_max 28.008
_diffrn_reflns_theta_min 1.98
_diffrn_source 'fine-focus sealed tube'
_exptl_absorpt_coefficient_mu 0.087
_exptl_absorpt_correction_T_max 0.983
_exptl_absorpt_correction_T_min 0.976
_exptl_absorpt_correction_type multi-scan
_exptl_absorpt_process_details
;
SADABS-2007/4 (Bruker,2007/4) was used for absorption correction.
wR2(int) was 0.1691 before and 0.0765 after correction.
The Ratio of minimum to maximum transmission is 0.4688.
The \l/2 correction factor is 0.0015.
;
_exptl_crystal_colour colorless
_exptl_crystal_density_diffrn 1.206
_exptl_crystal_density_method 'not measured'
_exptl_crystal_description needle
_exptl_crystal_F_000 784
_exptl_crystal_size_max 0.2736
_exptl_crystal_size_mid 0.2365
_exptl_crystal_size_min 0.1978
_refine_diff_density_max 0.159
_refine_diff_density_min -0.200
_refine_diff_density_rms 0.048
_refine_ls_abs_structure_details 'Flack H D (1983), Acta Cryst. A39, 876-881'
_refine_ls_abs_structure_Flack -1(3)
_refine_ls_extinction_method none
_refine_ls_goodness_of_fit_ref 0.960
_refine_ls_hydrogen_treatment constr
_refine_ls_matrix_type full
_refine_ls_number_parameters 241
_refine_ls_number_reflns 2144
_refine_ls_number_restraints 0
_refine_ls_restrained_S_all 0.960
_refine_ls_R_factor_all 0.0873
_refine_ls_R_factor_gt 0.0586
_refine_ls_shift/su_max 0.000
_refine_ls_shift/su_mean 0.000
_refine_ls_structure_factor_coef Fsqd
_refine_ls_weighting_details 'calc w=1/[\s^2^(Fo^2^)+(0.0809P)^2^+0.0000P] where P=(Fo^2^+2Fc^2^)/3'
_refine_ls_weighting_scheme calc
_refine_ls_wR_factor_gt 0.1296
_refine_ls_wR_factor_ref 0.1460
_reflns_number_gt 1519
_reflns_number_total 2144
_reflns_threshold_expression >2sigma(I)
_cod_data_source_file d0ce01199a2.cif
_cod_data_source_block ag
_cod_database_code 7241414
_olex2_refinement_description
;
1. Fixed Uiso
 At 1.2 times of:
  All C(H) groups, All C(H,H) groups, All N(H) groups
 At 1.5 times of:
  All C(H,H,H) groups
2.a Ternary CH refined with riding coordinates:
 C6(H6)
2.b Secondary CH2 refined with riding coordinates:
 C11(H11A,H11B)
2.c Aromatic/amide H refined with riding coordinates:
 N1(H1), N2(H2), C13(H13), C17(H17), C16(H16), C15(H15), C14(H14)
2.d Idealised Me refined as rotating group:
 C19(H19A,H19B,H19C), C18(H18A,H18B,H18C), C3(H3A,H3B,H3C), C10(H10A,H10B,
 H10C), C1(H1A,H1B,H1C), C2(H2A,H2B,H2C)
;
_olex2_submission_special_instructions 'No special instructions were received'

loop_
_space_group_symop_id
_space_group_symop_operation_xyz
1 'x, y, z'
2 '-x+1/2, -y, z+1/2'
3 '-x, y+1/2, -z+1/2'
4 'x+1/2, -y+1/2, -z'

loop_
_atom_site_label
_atom_site_type_symbol
_atom_site_fract_x
_atom_site_fract_y
_atom_site_fract_z
_atom_site_U_iso_or_equiv
_atom_site_adp_type
_atom_site_occupancy
_atom_site_calc_flag
_atom_site_disorder_assembly
_atom_site_disorder_group
_atom_site_refinement_flags_posn
O1 O 0.5338(5) 0.1781(3) 0.82827(17) 0.0523(10) Uani 1 d . . .
O2 O 0.5236(5) -0.0082(3) 0.81019(17) 0.0553(11) Uani 1 d . . .
O4 O -0.1540(5) 0.4501(3) 0.80287(19) 0.0655(12) Uani 1 d . . .
O5 O -0.0026(5) 0.4176(3) 0.71483(18) 0.0653(11) Uani 1 d . . .
O3 O 0.1340(5) 0.2160(3) 0.7943(2) 0.0680(12) Uani 1 d . . .
N1 N 0.4107(5) 0.1135(3) 0.7410(2) 0.0455(12) Uani 1 d . . .
H1 H 0.3877 0.0607 0.7139 0.055 Uiso 1 calc . . R
N2 N 0.2558(5) 0.3811(4) 0.7837(2) 0.0487(12) Uani 1 d . . .
H2 H 0.3436 0.4144 0.7723 0.058 Uiso 1 calc . . R
C6 C 0.3625(7) 0.2269(4) 0.7249(2) 0.0432(13) Uani 1 d . . .
H6 H 0.4582 0.2752 0.7253 0.052 Uiso 1 calc . . R
C7 C 0.2411(8) 0.2722(5) 0.7722(3) 0.0486(14) Uani 1 d . . .
C5 C 0.4883(7) 0.0868(5) 0.7954(3) 0.0481(13) Uani 1 d . . .
C9 C -0.0224(8) 0.4350(4) 0.7783(3) 0.0540(15) Uani 1 d . . .
C12 C 0.4038(7) 0.1943(4) 0.6038(2) 0.0471(15) Uani 1 d . . .
C11 C 0.2915(7) 0.2282(4) 0.6574(2) 0.0499(16) Uani 1 d . . .
H11A H 0.1992 0.1782 0.6569 0.060 Uiso 1 calc . . R
H11B H 0.2522 0.3034 0.6481 0.060 Uiso 1 calc . . R
C13 C 0.5250(9) 0.2658(5) 0.5855(3) 0.0631(17) Uani 1 d . . .
H13 H 0.5357 0.3347 0.6064 0.076 Uiso 1 calc . . R
C8 C 0.1282(7) 0.4468(4) 0.8153(3) 0.0529(15) Uani 1 d . . .
C4 C 0.5998(9) 0.1708(5) 0.8942(3) 0.0602(17) Uani 1 d . . .
C17 C 0.3918(9) 0.0939(5) 0.5727(3) 0.0637(17) Uani 1 d . . .
H17 H 0.3118 0.0435 0.5851 0.076 Uiso 1 calc . . R
C19 C 0.1796(7) 0.5703(4) 0.8101(3) 0.075(2) Uani 1 d . . .
H19A H 0.2872 0.5784 0.8269 0.113 Uiso 1 calc . . GR
H19B H 0.1067 0.6161 0.8353 0.113 Uiso 1 calc . . GR
H19C H 0.1772 0.5937 0.7650 0.113 Uiso 1 calc . . GR
C16 C 0.4967(11) 0.0663(5) 0.5231(3) 0.0769(19) Uani 1 d . . .
H16 H 0.4859 -0.0019 0.5014 0.092 Uiso 1 calc . . R
C18 C 0.1096(8) 0.4138(5) 0.8862(3) 0.0739(19) Uani 1 d . . .
H18A H 0.0775 0.3365 0.8890 0.111 Uiso 1 calc . . GR
H18B H 0.0288 0.4603 0.9064 0.111 Uiso 1 calc . . GR
H18C H 0.2107 0.4235 0.9084 0.111 Uiso 1 calc . . GR
C15 C 0.6140(11) 0.1367(6) 0.5058(3) 0.084(2) Uani 1 d . . .
H15 H 0.6853 0.1172 0.4723 0.101 Uiso 1 calc . . R
C14 C 0.6305(10) 0.2365(6) 0.5367(3) 0.084(2) Uani 1 d . . .
H14 H 0.7133 0.2851 0.5248 0.101 Uiso 1 calc . . R
C3 C 0.6135(10) 0.2915(5) 0.9130(3) 0.091(2) Uani 1 d . . .
H3A H 0.6847 0.3292 0.8829 0.136 Uiso 1 calc . . GR
H3B H 0.6558 0.2968 0.9567 0.136 Uiso 1 calc . . GR
H3C H 0.5087 0.3262 0.9114 0.136 Uiso 1 calc . . GR
C10 C -0.1419(8) 0.4144(6) 0.6745(3) 0.094(2) Uani 1 d . . .
H10A H -0.1117 0.3914 0.6310 0.141 Uiso 1 calc . . GR
H10B H -0.1903 0.4878 0.6727 0.141 Uiso 1 calc . . GR
H10C H -0.2180 0.3619 0.6925 0.141 Uiso 1 calc . . GR
C1 C 0.7649(10) 0.1191(6) 0.8912(4) 0.115(3) Uani 1 d . . .
H1A H 0.7562 0.0417 0.8786 0.172 Uiso 1 calc . . GR
H1B H 0.8148 0.1238 0.9336 0.172 Uiso 1 calc . . GR
H1C H 0.8294 0.1587 0.8595 0.172 Uiso 1 calc . . GR
C2 C 0.4869(12) 0.1097(6) 0.9373(3) 0.114(3) Uani 1 d . . .
H2A H 0.3832 0.1460 0.9362 0.171 Uiso 1 calc . . GR
H2B H 0.5273 0.1097 0.9814 0.171 Uiso 1 calc . . GR
H2C H 0.4765 0.0337 0.9223 0.171 Uiso 1 calc . . GR

loop_
_atom_site_aniso_label
_atom_site_aniso_U_11
_atom_site_aniso_U_22
_atom_site_aniso_U_33
_atom_site_aniso_U_23
_atom_site_aniso_U_13
_atom_site_aniso_U_12
O1 0.063(3) 0.037(2) 0.057(2) 0.0014(18) -0.012(2) -0.002(2)
O2 0.065(3) 0.036(2) 0.065(2) 0.0066(18) -0.005(2) 0.007(2)
O4 0.045(3) 0.074(3) 0.078(3) 0.006(2) 0.005(2) 0.012(2)
O5 0.056(3) 0.086(3) 0.054(3) -0.008(2) -0.001(3) 0.020(3)
O3 0.058(3) 0.058(2) 0.088(3) 0.004(2) 0.022(3) -0.008(2)
N1 0.058(3) 0.034(3) 0.044(3) -0.002(2) 0.001(2) 0.004(2)
N2 0.031(3) 0.047(3) 0.068(3) 0.000(3) 0.002(3) 0.008(2)
C6 0.038(4) 0.038(3) 0.053(3) -0.004(3) 0.007(3) 0.006(3)
C7 0.046(4) 0.044(4) 0.056(3) 0.002(3) -0.004(3) 0.002(3)
C5 0.048(4) 0.045(4) 0.052(4) -0.001(3) 0.008(3) 0.001(4)
C9 0.049(4) 0.046(3) 0.067(4) 0.008(3) 0.006(4) 0.006(4)
C12 0.053(4) 0.041(4) 0.047(3) 0.008(3) -0.007(3) 0.003(3)
C11 0.044(4) 0.052(4) 0.054(3) 0.005(3) 0.005(3) 0.003(3)
C13 0.079(5) 0.050(3) 0.060(4) -0.004(3) 0.006(4) -0.001(4)
C8 0.039(4) 0.049(3) 0.072(4) -0.006(3) 0.003(3) 0.000(3)
C4 0.081(5) 0.055(4) 0.046(4) 0.000(3) -0.013(4) 0.006(4)
C17 0.077(5) 0.047(4) 0.067(4) 0.004(3) -0.003(4) -0.005(4)
C19 0.065(4) 0.056(4) 0.104(5) -0.026(4) 0.005(4) 0.002(4)
C16 0.111(6) 0.050(4) 0.069(5) -0.003(3) 0.013(5) 0.005(5)
C18 0.069(4) 0.096(5) 0.056(4) -0.011(4) 0.002(4) 0.018(4)
C15 0.107(6) 0.073(5) 0.072(5) -0.002(4) 0.026(5) 0.014(5)
C14 0.086(6) 0.082(5) 0.084(5) 0.010(4) 0.022(5) -0.019(5)
C3 0.109(6) 0.065(4) 0.099(5) -0.020(4) -0.028(5) -0.001(4)
C10 0.077(5) 0.132(6) 0.072(4) -0.020(4) -0.021(4) 0.015(6)
C1 0.118(7) 0.087(5) 0.139(7) -0.022(5) -0.073(6) 0.021(5)
C2 0.165(8) 0.113(6) 0.064(5) 0.003(4) 0.012(5) -0.039(7)

loop_
_atom_type_symbol
_atom_type_description
_atom_type_scat_dispersion_real
_atom_type_scat_dispersion_imag
_atom_type_scat_source
C C 0.0033 0.0016 'International Tables Vol C Tables 4.2.6.8 and 6.1.1.4'
H H 0.0000 0.0000 'International Tables Vol C Tables 4.2.6.8 and 6.1.1.4'
N N 0.0061 0.0033 'International Tables Vol C Tables 4.2.6.8 and 6.1.1.4'
O O 0.0106 0.0060 'International Tables Vol C Tables 4.2.6.8 and 6.1.1.4'

loop_
_geom_angle_atom_site_label_1
_geom_angle_atom_site_label_2
_geom_angle_atom_site_label_3
_geom_angle
_geom_angle_site_symmetry_1
_geom_angle_site_symmetry_3
_geom_angle_publ_flag
C5 O1 C4 121.7(4) . . ?
C9 O5 C10 118.3(5) . . ?
C6 N1 H1 118.4 . . ?
C5 N1 H1 118.4 . . ?
C5 N1 C6 123.2(4) . . ?
C7 N2 H2 118.8 . . ?
C7 N2 C8 122.3(5) . . ?
C8 N2 H2 118.8 . . ?
N1 C6 H6 108.9 . . ?
N1 C6 C7 112.1(4) . . ?
N1 C6 C11 108.9(4) . . ?
C7 C6 H6 108.9 . . ?
C7 C6 C11 109.0(5) . . ?
C11 C6 H6 108.9 . . ?
O3 C7 N2 123.3(6) . . ?
O3 C7 C6 122.5(5) . . ?
N2 C7 C6 114.0(6) . . ?
O2 C5 O1 124.8(6) . . ?
O2 C5 N1 123.4(5) . . ?
N1 C5 O1 111.5(5) . . ?
O4 C9 O5 122.5(6) . . ?
O4 C9 C8 122.6(6) . . ?
O5 C9 C8 114.6(5) . . ?
C13 C12 C11 119.1(5) . . ?
C17 C12 C11 122.3(6) . . ?
C17 C12 C13 118.5(6) . . ?
C6 C11 H11A 108.5 . . ?
C6 C11 H11B 108.5 . . ?
C12 C11 C6 115.2(5) . . ?
C12 C11 H11A 108.5 . . ?
C12 C11 H11B 108.5 . . ?
H11A C11 H11B 107.5 . . ?
C12 C13 H13 119.8 . . ?
C14 C13 C12 120.4(6) . . ?
C14 C13 H13 119.8 . . ?
N2 C8 C9 109.6(5) . . ?
N2 C8 C19 106.4(5) . . ?
N2 C8 C18 110.9(5) . . ?
C9 C8 C19 107.3(5) . . ?
C9 C8 C18 112.5(5) . . ?
C18 C8 C19 109.9(5) . . ?
O1 C4 C3 102.3(5) . . ?
O1 C4 C1 109.3(5) . . ?
O1 C4 C2 109.8(6) . . ?
C3 C4 C1 109.5(6) . . ?
C2 C4 C3 111.8(6) . . ?
C2 C4 C1 113.6(6) . . ?
C12 C17 H17 119.7 . . ?
C12 C17 C16 120.6(6) . . ?
C16 C17 H17 119.7 . . ?
C8 C19 H19A 109.5 . . ?
C8 C19 H19B 109.5 . . ?
C8 C19 H19C 109.5 . . ?
H19A C19 H19B 109.5 . . ?
H19A C19 H19C 109.5 . . ?
H19B C19 H19C 109.5 . . ?
C17 C16 H16 119.9 . . ?
C15 C16 C17 120.2(6) . . ?
C15 C16 H16 119.9 . . ?
C8 C18 H18A 109.5 . . ?
C8 C18 H18B 109.5 . . ?
C8 C18 H18C 109.5 . . ?
H18A C18 H18B 109.5 . . ?
H18A C18 H18C 109.5 . . ?
H18B C18 H18C 109.5 . . ?
C16 C15 H15 119.8 . . ?
C16 C15 C14 120.5(7) . . ?
C14 C15 H15 119.8 . . ?
C13 C14 H14 120.1 . . ?
C15 C14 C13 119.8(7) . . ?
C15 C14 H14 120.1 . . ?
C4 C3 H3A 109.5 . . ?
C4 C3 H3B 109.5 . . ?
C4 C3 H3C 109.5 . . ?
H3A C3 H3B 109.5 . . ?
H3A C3 H3C 109.5 . . ?
H3B C3 H3C 109.5 . . ?
O5 C10 H10A 109.5 . . ?
O5 C10 H10B 109.5 . . ?
O5 C10 H10C 109.5 . . ?
H10A C10 H10B 109.5 . . ?
H10A C10 H10C 109.5 . . ?
H10B C10 H10C 109.5 . . ?
C4 C1 H1A 109.5 . . ?
C4 C1 H1B 109.5 . . ?
C4 C1 H1C 109.5 . . ?
H1A C1 H1B 109.5 . . ?
H1A C1 H1C 109.5 . . ?
H1B C1 H1C 109.5 . . ?
C4 C2 H2A 109.5 . . ?
C4 C2 H2B 109.5 . . ?
C4 C2 H2C 109.5 . . ?
H2A C2 H2B 109.5 . . ?
H2A C2 H2C 109.5 . . ?
H2B C2 H2C 109.5 . . ?

loop_
_geom_bond_atom_site_label_1
_geom_bond_atom_site_label_2
_geom_bond_distance
_geom_bond_site_symmetry_2
_geom_bond_publ_flag
O1 C5 1.334(6) . ?
O1 C4 1.453(7) . ?
O2 C5 1.204(6) . ?
O4 C9 1.211(7) . ?
O5 C9 1.320(7) . ?
O5 C10 1.418(7) . ?
O3 C7 1.198(7) . ?
N1 H1 0.8600 . ?
N1 C6 1.444(7) . ?
N1 C5 1.320(6) . ?
N2 H2 0.8600 . ?
N2 C7 1.324(7) . ?
N2 C8 1.461(7) . ?
C6 H6 0.9800 . ?
C6 C7 1.491(8) . ?
C6 C11 1.497(7) . ?
C9 C8 1.466(8) . ?
C12 C11 1.488(7) . ?
C12 C13 1.367(8) . ?
C12 C17 1.358(8) . ?
C11 H11A 0.9700 . ?
C11 H11B 0.9700 . ?
C13 H13 0.9300 . ?
C13 C14 1.366(9) . ?
C8 C19 1.535(8) . ?
C8 C18 1.503(8) . ?
C4 C3 1.494(8) . ?
C4 C1 1.497(10) . ?
C4 C2 1.472(9) . ?
C17 H17 0.9300 . ?
C17 C16 1.370(8) . ?
C19 H19A 0.9600 . ?
C19 H19B 0.9600 . ?
C19 H19C 0.9600 . ?
C16 H16 0.9300 . ?
C16 C15 1.330(9) . ?
C18 H18A 0.9600 . ?
C18 H18B 0.9600 . ?
C18 H18C 0.9600 . ?
C15 H15 0.9300 . ?
C15 C14 1.354(9) . ?
C14 H14 0.9300 . ?
C3 H3A 0.9600 . ?
C3 H3B 0.9600 . ?
C3 H3C 0.9600 . ?
C10 H10A 0.9600 . ?
C10 H10B 0.9600 . ?
C10 H10C 0.9600 . ?
C1 H1A 0.9600 . ?
C1 H1B 0.9600 . ?
C1 H1C 0.9600 . ?
C2 H2A 0.9600 . ?
C2 H2B 0.9600 . ?
C2 H2C 0.9600 . ?

loop_
_geom_torsion_atom_site_label_1
_geom_torsion_atom_site_label_2
_geom_torsion_atom_site_label_3
_geom_torsion_atom_site_label_4
_geom_torsion
_geom_torsion_site_symmetry_1
_geom_torsion_site_symmetry_2
_geom_torsion_site_symmetry_3
_geom_torsion_site_symmetry_4
_geom_torsion_publ_flag
O1 C5 N1 C6 -8.1(7) . . . . ?
N1 C6 C7 N2 145.3(5) . . . . ?
N2 C8 C9 O5 -29.8(6) . . . . ?
C6 C7 N2 C8 164.8(5) . . . . ?
C7 N2 C8 C9 -55.8(6) . . . . ?
C5 N1 C6 C7 -64.5(7) . . . . ?
C8 C9 O5 C10 -174.9(5) . . . . ?
C4 O1 C5 N1 170.8(5) . . . . ?
C1 C4 O1 C5 70.5(7) . . . . ?
